data_1521742
loop_
_publ_author_name
'Perez-Cacho, J.'
'Blasco, J.'
'Sanchez, R.'
'Garcia, J.'

_publ_section_title
;
 Relationships between structure and physical properties in Sm Ni1-x Cox
 O3
;
_journal_name_full 'Journal of Solid State Chemistry'
_journal_page_first 145
_journal_page_last 153
_journal_volume 150
_journal_year 2000
_chemical_formula_sum 'Co0.7 Ni0.3 O3 Sm'
_chemical_name_systematic 'Sm (Ni0.3 Co0.7) O3'
_space_group_IT_number 62
_symmetry_space_group_name_Hall '-P 2c 2ab'
_symmetry_space_group_name_H-M 'P b n m'
_cell_angle_alpha 90
_cell_angle_beta 90
_cell_angle_gamma 90
_cell_formula_units_Z 4
_cell_length_a 5.3021
_cell_length_b 5.3952
_cell_length_c 7.5226
_cell_volume 215.191
_citation_journal_id_ASTM JSSCBI
_cod_data_source_file Perez-Cacho_JSSCBI_2000_1773.cif
_cod_data_source_block Co0.7Ni0.3O3Sm1
_cod_original_cell_volume 215.1907
_cod_original_sg_symbol_Hall '-P 2ac 2n (z,x,y)'
_cod_original_formula_sum 'Co0.7 Ni0.3 O3 Sm1'
_cod_database_code 1521742

loop_
_symmetry_equiv_pos_as_xyz
x,y,z
x+1/2,-y+1/2,-z
-x+1/2,y+1/2,-z+1/2
-x,-y,z+1/2
-x,-y,-z
-x-1/2,y-1/2,z
x-1/2,-y-1/2,z-1/2
x,y,-z-1/2

loop_
_atom_site_label
_atom_site_type_symbol
_atom_site_fract_x
_atom_site_fract_y
_atom_site_fract_z
_atom_site_occupancy
_atom_site_U_iso_or_equiv
Ni1 Ni+3 0.5 0 0 0.3 0.0
Co1 Co+3 0.5 0 0 0.7 0.0
Sm1 Sm+3 0.9904 0.0493 0.25 1 0.0
O1 O-2 0.082 0.486 0.25 1 0.0
O2 O-2 0.707 0.292 0.041 1 0.0
